data_2201929
loop_
_publ_author_name
'Jones, Matthew D.'
'Almeida Paz, Filipe A.'
'Davies, John E.'
'Johnson, Brian F. G.'

_publ_section_title
;[1,1'-Bis(diphenylphosphino)ferrocene-\k^2^<i>P,P</i>'](1,5-cyclooctadiene)rhodium(I)
 trifluoromethanesulfonate dichloromethane disolvate
;
_journal_issue 3
_journal_name_full 'Acta Crystallographica Section E'
_journal_page_first m111
_journal_page_last m113
_journal_paper_doi 10.1107/S1600536803003581
_journal_volume 59
_journal_year 2003
_chemical_formula_iupac '[Rh Fe (C8 H12) (C17 H14 P)2] C F3 S O3, 2C H2 Cl2'
_chemical_formula_moiety 'C42 H40 Fe P2 Rh 1+, C F3 S O3 1-, 2C H2 Cl2'
_chemical_formula_sum 'C45 H44 Cl4 F3 Fe O3 P2 Rh S'
_chemical_formula_weight 1084.36
_chemical_name_systematic
;[1,1'-Bis(diphenylphosphino)ferrocene-\k^2^P,P'](1,5-cyclo-octadiene)rhodium(I)
trifluoromethanesulfonate
 dichloromethane disolvate
;
_space_group_IT_number 14
_symmetry_cell_setting monoclinic
_symmetry_space_group_name_Hall '-P 2yn'
_symmetry_space_group_name_H-M 'P 1 21/n 1'
_atom_sites_solution_hydrogens geom
_atom_sites_solution_primary direct
_atom_sites_solution_secondary difmap
_cell_angle_alpha 90.00
_cell_angle_beta 112.7230(10)
_cell_angle_gamma 90.00
_cell_formula_units_Z 4
_cell_length_a 15.1298(2)
_cell_length_b 16.5875(3)
_cell_length_c 19.1186(4)
_cell_measurement_reflns_used 51598
_cell_measurement_temperature 180(2)
_cell_measurement_theta_max 27.48
_cell_measurement_theta_min 1.00
_cell_volume 4425.70(14)
_computing_cell_refinement 'HKL SCALEPACK (Otwinowski & Minor, 1997)'
_computing_data_collection 'COLLECT (Nonius, 1998)'
_computing_data_reduction
;
HKL DENZO (Otwinowski & Minor, 1997)  and SCALEPACK
;
_computing_molecular_graphics SHELXTL
_computing_publication_material SHELXTL
_computing_structure_refinement 'SHELXTL (Bruker, 2001)'
_computing_structure_solution 'SIR92 (Altomare at al., 1994)'
_diffrn_ambient_temperature 180(2)
_diffrn_measured_fraction_theta_full 0.994
_diffrn_measured_fraction_theta_max 0.994
_diffrn_measurement_device_type 'Nonius KappaCCD'
_diffrn_measurement_method 'Thin-slice \w and \f'
_diffrn_radiation_source 'fine-focus sealed tube'
_diffrn_radiation_type MoK\a
_diffrn_radiation_wavelength 0.71073
_diffrn_reflns_av_R_equivalents 0.0480
_diffrn_reflns_av_sigmaI/netI 0.0566
_diffrn_reflns_limit_h_max 19
_diffrn_reflns_limit_h_min -19
_diffrn_reflns_limit_k_max 21
_diffrn_reflns_limit_k_min -21
_diffrn_reflns_limit_l_max 24
_diffrn_reflns_limit_l_min -24
_diffrn_reflns_number 32010
_diffrn_reflns_theta_full 27.50
_diffrn_reflns_theta_max 27.50
_diffrn_reflns_theta_min 3.65
_diffrn_standards_number 0
_exptl_absorpt_coefficient_mu 1.115
_exptl_absorpt_correction_T_max 0.958
_exptl_absorpt_correction_T_min 0.896
_exptl_absorpt_correction_type multi-scan
_exptl_absorpt_process_details '(SORTAV; Blessing, 1995)'
_exptl_crystal_colour Yellow
_exptl_crystal_density_diffrn 1.627
_exptl_crystal_density_method 'not measured'
_exptl_crystal_description Block
_exptl_crystal_F_000 2200
_exptl_crystal_size_max 0.16
_exptl_crystal_size_mid 0.07
_exptl_crystal_size_min 0.05
_refine_diff_density_max 2.987
_refine_diff_density_min -2.233
_refine_ls_extinction_method none
_refine_ls_goodness_of_fit_ref 1.051
_refine_ls_hydrogen_treatment constr
_refine_ls_matrix_type full
_refine_ls_number_parameters 496
_refine_ls_number_reflns 10110
_refine_ls_number_restraints 12
_refine_ls_restrained_S_all 1.057
_refine_ls_R_factor_all 0.1024
_refine_ls_R_factor_gt 0.0823
_refine_ls_shift/su_max 0.003
_refine_ls_shift/su_mean 0.000
_refine_ls_structure_factor_coef Fsqd
_refine_ls_weighting_details 'calc w = 1/[\s^2^(Fo^2^)+(0.1147P)^2^+36.1684P] where P = (Fo^2^+2Fc^2^)/3'
_refine_ls_weighting_scheme calc
_refine_ls_wR_factor_gt 0.2195
_refine_ls_wR_factor_ref 0.2337
_reflns_number_gt 8021
_reflns_number_total 10110
_reflns_threshold_expression I>2\s(I)
_cod_data_source_file cv6170.cif
_cod_data_source_block I
_cod_depositor_comments
;
The following automatic conversions were performed:
'_symmetry_cell_setting' value 'Monoclinic' changed to 'monoclinic'
according to '/home/saulius/struct/CIF-dictionaries/cif_core.dic'
dictionary named 'cif_core.dic' version 2.4.1 from 2010-06-29.

Automatic conversion script
Id: cif_fix_enum 1527 2010-12-29 10:47:43Z saulius 

The following automatic conversions were performed:

'_symmetry_cell_setting' value 'Monoclinic' changed to 'monoclinic'
according to /home/saulius/struct/CIF-dictionaries/cif_core.dic
dictionary named 'cif_core.dic' version 2.4.1 from 2010-06-29.

Automatic conversion script
Id: cif_fix_values 1715 2011-07-08 13:25:40Z adriana 
;
_cod_original_cell_volume 4425.69(14)
_cod_original_sg_symbol_H-M 'P 21/n'
_cod_database_code 2201929
_cod_database_fobs_code 2201929

loop_
_symmetry_equiv_pos_as_xyz
'x, y, z'
'-x+1/2, y+1/2, -z+1/2'
'-x, -y, -z'
'x-1/2, -y-1/2, z-1/2'

loop_
_atom_site_label
_atom_site_fract_x
_atom_site_fract_y
_atom_site_fract_z
_atom_site_U_iso_or_equiv
_atom_site_adp_type
_atom_site_calc_flag
_atom_site_refinement_flags
_atom_site_occupancy
_atom_site_disorder_assembly
_atom_site_disorder_group
_atom_site_type_symbol
Rh1 0.07265(3) 0.21048(3) -0.22503(3) 0.02123(15) Uani d . 1 . . Rh
Fe1 -0.05156(7) -0.02382(5) -0.32904(5) 0.0271(2) Uani d . 1 . . Fe
P1 0.07475(11) 0.08283(9) -0.17123(9) 0.0223(3) Uani d . 1 . . P
P2 -0.04020(11) 0.17825(9) -0.34454(9) 0.0218(3) Uani d . 1 . . P
C1 0.1301(6) 0.3143(5) -0.2677(4) 0.0412(18) Uani d . 1 . . C
H1 0.1250 0.2795 -0.3086 0.049 Uiso calc R 1 . . H
C2 0.0477(6) 0.3395(4) -0.2609(4) 0.0403(17) Uani d . 1 . . C
H2 -0.0105 0.3236 -0.3005 0.048 Uiso calc R 1 . . H
C3 0.0374(7) 0.3893(5) -0.1984(5) 0.052(2) Uani d . 1 . . C
H3A 0.0502 0.4465 -0.2060 0.062 Uiso calc R 1 . . H
H3B -0.0297 0.3855 -0.2022 0.062 Uiso calc R 1 . . H
C4 0.1025(7) 0.3643(5) -0.1209(5) 0.049(2) Uani d . 1 . . C
H4A 0.0732 0.3798 -0.0846 0.058 Uiso calc R 1 . . H
H4B 0.1636 0.3943 -0.1068 0.058 Uiso calc R 1 . . H
C5 0.1244(5) 0.2744(4) -0.1126(4) 0.0335(15) Uani d . 1 . . C
H5 0.0816 0.2401 -0.1011 0.040 Uiso calc R 1 . . H
C6 0.2017(5) 0.2402(4) -0.1209(4) 0.0326(14) Uani d . 1 . . C
H6 0.2121 0.1844 -0.1096 0.039 Uiso calc R 1 . . H
C7 0.2731(6) 0.2827(5) -0.1466(5) 0.051(2) Uani d . 1 . . C
H7A 0.3183 0.3137 -0.1032 0.061 Uiso calc R 1 . . H
H7B 0.3107 0.2413 -0.1604 0.061 Uiso calc R 1 . . H
C8 0.2293(6) 0.3394(6) -0.2130(5) 0.054(2) Uani d . 1 . . C
H8A 0.2722 0.3426 -0.2410 0.065 Uiso calc R 1 . . H
H8B 0.2253 0.3939 -0.1934 0.065 Uiso calc R 1 . . H
C9 -0.1598(4) 0.1970(4) -0.3450(4) 0.0242(12) Uani d . 1 . . C
C10 -0.1665(5) 0.2179(4) -0.2769(4) 0.0307(14) Uani d . 1 . . C
H10 -0.1098 0.2243 -0.2326 0.037 Uiso calc R 1 . . H
C11 -0.2560(6) 0.2296(5) -0.2731(5) 0.0398(17) Uani d . 1 . . C
H11 -0.2600 0.2450 -0.2266 0.048 Uiso calc R 1 . . H
C12 -0.3385(5) 0.2188(5) -0.3369(5) 0.0408(17) Uani d . 1 . . C
H12 -0.3994 0.2244 -0.3339 0.049 Uiso calc R 1 . . H
C13 -0.3320(5) 0.1997(4) -0.4051(5) 0.0370(16) Uani d . 1 . . C
H13 -0.3890 0.1935 -0.4492 0.044 Uiso calc R 1 . . H
C14 -0.2432(5) 0.1896(4) -0.4103(4) 0.0304(14) Uani d . 1 . . C
H14 -0.2394 0.1777 -0.4577 0.037 Uiso calc R 1 . . H
C15 -0.0371(4) 0.2392(4) -0.4241(3) 0.0225(11) Uani d . 1 . . C
C16 -0.0935(5) 0.3082(4) -0.4494(4) 0.0272(13) Uani d . 1 . . C
H16 -0.1371 0.3236 -0.4271 0.033 Uiso calc R 1 . . H
C17 -0.0853(5) 0.3543(4) -0.5077(4) 0.0307(14) Uani d . 1 . . C
H17 -0.1221 0.4022 -0.5240 0.037 Uiso calc R 1 . . H
C18 -0.0237(5) 0.3305(5) -0.5417(4) 0.0345(15) Uani d . 1 . . C
H18 -0.0196 0.3614 -0.5821 0.041 Uiso calc R 1 . . H
C19 0.0318(5) 0.2620(5) -0.5170(4) 0.0337(14) Uani d . 1 . . C
H19 0.0742 0.2459 -0.5404 0.040 Uiso calc R 1 . . H
C20 0.0255(5) 0.2167(4) -0.4580(4) 0.0286(13) Uani d . 1 . . C
H20 0.0642 0.1701 -0.4407 0.034 Uiso calc R 1 . . H
C21 0.1909(4) 0.0341(4) -0.1483(4) 0.0280(13) Uani d . 1 . . C
C22 0.2490(5) 0.0576(4) -0.1853(4) 0.0281(13) Uani d . 1 . . C
H22 0.2288 0.0998 -0.2216 0.034 Uiso calc R 1 . . H
C23 0.3364(5) 0.0201(5) -0.1700(4) 0.0373(16) Uani d . 1 . . C
H23 0.3755 0.0357 -0.1964 0.045 Uiso calc R 1 . . H
C24 0.3665(5) -0.0409(5) -0.1154(4) 0.0415(18) Uani d . 1 . . C
H24 0.4271 -0.0658 -0.1039 0.050 Uiso calc R 1 . . H
C25 0.3088(6) -0.0654(4) -0.0781(4) 0.0401(17) Uani d . 1 . . C
H25 0.3298 -0.1066 -0.0408 0.048 Uiso calc R 1 . . H
C26 0.2206(5) -0.0293(4) -0.0956(4) 0.0312(14) Uani d . 1 . . C
H26 0.1796 -0.0474 -0.0717 0.037 Uiso calc R 1 . . H
C27 0.0614(5) 0.0908(4) -0.0803(4) 0.0269(13) Uani d . 1 . . C
C28 -0.0304(6) 0.1022(4) -0.0813(5) 0.0377(16) Uani d . 1 . . C
H28 -0.0839 0.1023 -0.1284 0.045 Uiso calc R 1 . . H
C29 -0.0449(7) 0.1133(5) -0.0142(5) 0.047(2) Uani d . 1 . . C
H29 -0.1079 0.1211 -0.0158 0.057 Uiso calc R 1 . . H
C30 0.0324(7) 0.1131(5) 0.0546(5) 0.048(2) Uani d . 1 . . C
H30 0.0229 0.1201 0.1005 0.058 Uiso calc R 1 . . H
C31 0.1229(7) 0.1026(5) 0.0558(4) 0.0454(19) Uani d . 1 . . C
H31 0.1761 0.1027 0.1031 0.054 Uiso calc R 1 . . H
C32 0.1383(6) 0.0918(4) -0.0103(4) 0.0359(15) Uani d . 1 . . C
H32 0.2017 0.0851 -0.0080 0.043 Uiso calc R 1 . . H
C33 -0.0445(4) 0.0782(4) -0.3833(3) 0.0243(12) Uani d . 1 . . C
C34 -0.1256(5) 0.0317(4) -0.4302(4) 0.0302(14) Uani d . 1 . . C
H34 -0.1906 0.0486 -0.4486 0.036 Uiso calc R 1 . . H
C35 -0.0918(5) -0.0436(4) -0.4444(4) 0.0346(15) Uani d . 1 . . C
H35 -0.1305 -0.0862 -0.4737 0.041 Uiso calc R 1 . . H
C36 0.0095(5) -0.0449(4) -0.4075(4) 0.0352(15) Uani d . 1 . . C
H36 0.0502 -0.0884 -0.4078 0.042 Uiso calc R 1 . . H
C37 0.0398(5) 0.0303(4) -0.3699(4) 0.0284(13) Uani d . 1 . . C
H37 0.1041 0.0461 -0.3413 0.034 Uiso calc R 1 . . H
C38 -0.0062(5) 0.0004(4) -0.2175(4) 0.0268(13) Uani d . 1 . . C
C39 0.0229(6) -0.0802(4) -0.2287(4) 0.0339(15) Uani d . 1 . . C
H39 0.0870 -0.0994 -0.2119 0.041 Uiso calc R 1 . . H
C40 -0.0610(6) -0.1253(5) -0.2690(4) 0.0420(18) Uani d . 1 . . C
H40 -0.0627 -0.1800 -0.2842 0.050 Uiso calc R 1 . . H
C41 -0.1411(6) -0.0755(5) -0.2827(4) 0.0398(17) Uani d . 1 . . C
H41 -0.2061 -0.0910 -0.3085 0.048 Uiso calc R 1 . . H
C42 -0.1086(5) 0.0026(4) -0.2514(4) 0.0316(14) Uani d . 1 . . C
H42 -0.1479 0.0477 -0.2528 0.038 Uiso calc R 1 . . H
C44 -0.3714(10) 0.0837(8) -0.1801(7) 0.081(3) Uani d . 1 . . C
H44A -0.3318 0.0702 -0.2094 0.098 Uiso calc R 1 . . H
H44B -0.4350 0.1017 -0.2163 0.098 Uiso calc R 1 . . H
Cl1 -0.3849(3) -0.0017(2) -0.1322(2) 0.0968(11) Uani d . 1 . . Cl
Cl2 -0.3169(3) 0.16150(18) -0.11693(18) 0.0790(8) Uani d . 1 . . Cl
C45 0.1260(10) -0.4169(7) 0.0438(7) 0.074(3) Uani d . 1 . . C
H45A 0.0814 -0.4229 -0.0098 0.088 Uiso calc R 1 . . H
H45B 0.1921 -0.4206 0.0456 0.088 Uiso calc R 1 . . H
Cl3 0.1092(2) -0.32091(17) 0.07668(19) 0.0755(8) Uani d . 1 . . Cl
Cl4 0.1069(3) -0.49435(18) 0.0964(2) 0.0862(9) Uani d . 1 . . Cl
S1 0.1460(4) -0.3696(3) -0.1587(3) 0.1197(10) Uiso d D 1 . . S
O1 0.0744(8) -0.4042(7) -0.1338(7) 0.1197(10) Uiso d D 1 . . O
O2 0.2382(8) -0.3969(7) -0.1487(7) 0.1197(10) Uiso d D 1 . . O
O3 0.0872(8) -0.3373(7) -0.2397(6) 0.1197(10) Uiso d D 1 . . O
C43 0.1746(11) -0.2809(10) -0.1104(9) 0.1197(10) Uiso d D 1 . . C
F1 0.2227(7) -0.2302(6) -0.1385(5) 0.1197(10) Uiso d D 1 . . F
F2 0.1039(7) -0.2338(6) -0.1107(5) 0.1197(10) Uiso d D 1 . . F
F3 0.2312(7) -0.2924(6) -0.0357(6) 0.1197(10) Uiso d D 1 . . F

loop_
_atom_site_aniso_label
_atom_site_aniso_U_11
_atom_site_aniso_U_22
_atom_site_aniso_U_33
_atom_site_aniso_U_12
_atom_site_aniso_U_13
_atom_site_aniso_U_23
Rh1 0.0226(2) 0.0163(2) 0.0207(2) -0.00051(16) 0.00382(18) 0.00148(17)
Fe1 0.0308(5) 0.0190(4) 0.0271(5) -0.0033(3) 0.0064(4) -0.0009(3)
P1 0.0238(7) 0.0179(7) 0.0225(7) 0.0007(6) 0.0059(6) 0.0021(6)
P2 0.0222(7) 0.0187(7) 0.0215(7) -0.0001(5) 0.0051(6) 0.0011(6)
C1 0.048(4) 0.037(4) 0.030(4) -0.023(3) 0.005(3) 0.006(3)
C2 0.059(5) 0.019(3) 0.030(4) -0.003(3) 0.003(3) 0.005(3)
C3 0.071(6) 0.030(4) 0.042(4) 0.009(4) 0.007(4) 0.002(3)
C4 0.074(6) 0.028(4) 0.039(4) 0.008(4) 0.017(4) 0.001(3)
C5 0.048(4) 0.025(3) 0.022(3) -0.001(3) 0.006(3) 0.000(2)
C6 0.030(3) 0.026(3) 0.031(3) -0.005(3) -0.001(3) 0.006(3)
C7 0.029(4) 0.053(5) 0.056(5) -0.007(3) 0.000(3) 0.021(4)
C8 0.043(4) 0.067(6) 0.045(5) -0.025(4) 0.009(4) 0.003(4)
C9 0.025(3) 0.018(3) 0.028(3) 0.001(2) 0.009(2) 0.003(2)
C10 0.032(3) 0.029(3) 0.029(3) 0.004(3) 0.009(3) 0.002(3)
C11 0.044(4) 0.042(4) 0.044(4) 0.004(3) 0.028(4) 0.005(3)
C12 0.035(4) 0.042(4) 0.051(5) 0.008(3) 0.022(3) 0.011(3)
C13 0.025(3) 0.032(4) 0.048(4) 0.002(3) 0.007(3) 0.004(3)
C14 0.029(3) 0.025(3) 0.033(3) 0.002(2) 0.008(3) -0.001(3)
C15 0.023(3) 0.021(3) 0.018(3) -0.003(2) 0.002(2) 0.000(2)
C16 0.028(3) 0.024(3) 0.026(3) -0.002(2) 0.007(3) 0.002(2)
C17 0.027(3) 0.026(3) 0.030(3) -0.001(2) 0.001(3) 0.006(3)
C18 0.032(3) 0.041(4) 0.024(3) -0.010(3) 0.004(3) 0.007(3)
C19 0.031(3) 0.038(4) 0.033(4) -0.001(3) 0.013(3) 0.003(3)
C20 0.032(3) 0.022(3) 0.031(3) 0.000(2) 0.012(3) 0.001(2)
C21 0.025(3) 0.024(3) 0.030(3) 0.006(2) 0.006(3) -0.002(3)
C22 0.030(3) 0.026(3) 0.024(3) 0.001(2) 0.006(3) -0.005(2)
C23 0.033(3) 0.042(4) 0.034(4) 0.001(3) 0.010(3) -0.017(3)
C24 0.032(4) 0.038(4) 0.044(4) 0.016(3) 0.002(3) -0.015(3)
C25 0.047(4) 0.027(4) 0.037(4) 0.013(3) 0.005(3) 0.002(3)
C26 0.037(3) 0.021(3) 0.031(3) 0.004(3) 0.007(3) 0.006(3)
C27 0.037(3) 0.019(3) 0.026(3) -0.001(2) 0.013(3) 0.005(2)
C28 0.045(4) 0.030(4) 0.043(4) -0.001(3) 0.022(3) -0.001(3)
C29 0.063(5) 0.039(4) 0.058(5) -0.005(4) 0.043(5) -0.004(4)
C30 0.084(6) 0.036(4) 0.038(4) -0.010(4) 0.038(4) -0.002(3)
C31 0.071(6) 0.036(4) 0.029(4) 0.001(4) 0.019(4) 0.002(3)
C32 0.046(4) 0.028(3) 0.032(4) -0.006(3) 0.012(3) 0.000(3)
C33 0.028(3) 0.021(3) 0.021(3) -0.003(2) 0.006(2) 0.001(2)
C34 0.034(3) 0.027(3) 0.025(3) -0.002(3) 0.007(3) 0.002(3)
C35 0.044(4) 0.023(3) 0.031(3) -0.001(3) 0.009(3) -0.004(3)
C36 0.046(4) 0.025(3) 0.037(4) 0.000(3) 0.018(3) -0.005(3)
C37 0.033(3) 0.023(3) 0.030(3) -0.002(2) 0.013(3) 0.000(3)
C38 0.032(3) 0.019(3) 0.027(3) -0.004(2) 0.009(3) 0.003(2)
C39 0.045(4) 0.022(3) 0.030(3) -0.003(3) 0.009(3) 0.001(3)
C40 0.061(5) 0.024(3) 0.037(4) -0.016(3) 0.015(4) 0.000(3)
C41 0.041(4) 0.036(4) 0.039(4) -0.020(3) 0.012(3) 0.001(3)
C42 0.030(3) 0.034(4) 0.029(3) -0.006(3) 0.009(3) 0.002(3)
C44 0.086(8) 0.081(8) 0.076(8) -0.009(6) 0.029(7) 0.019(6)
Cl1 0.099(2) 0.0676(19) 0.087(2) -0.0211(17) -0.0044(18) 0.0099(16)
Cl2 0.107(2) 0.0656(17) 0.086(2) -0.0159(16) 0.0611(18) -0.0058(14)
C45 0.090(8) 0.058(6) 0.073(7) 0.000(6) 0.033(6) -0.006(5)
Cl3 0.0822(18) 0.0568(15) 0.094(2) -0.0039(13) 0.0415(17) -0.0038(14)
Cl4 0.093(2) 0.0545(16) 0.106(2) -0.0006(14) 0.0327(19) 0.0120(16)

loop_
_atom_type_symbol
_atom_type_description
_atom_type_scat_dispersion_real
_atom_type_scat_dispersion_imag
_atom_type_scat_source
C C 0.0033 0.0016 'International Tables Vol C Tables 4.2.6.8 and 6.1.1.4'
H H 0.0000 0.0000 'International Tables Vol C Tables 4.2.6.8 and 6.1.1.4'
P P 0.1023 0.0942 'International Tables Vol C Tables 4.2.6.8 and 6.1.1.4'
Rh Rh -1.1178 0.9187 'International Tables Vol C Tables 4.2.6.8 and 6.1.1.4'
F F 0.0171 0.0103 'International Tables Vol C Tables 4.2.6.8 and 6.1.1.4'
S S 0.1246 0.1234 'International Tables Vol C Tables 4.2.6.8 and 6.1.1.4'
O O 0.0106 0.0060 'International Tables Vol C Tables 4.2.6.8 and 6.1.1.4'
Fe Fe 0.3463 0.8444 'International Tables Vol C Tables 4.2.6.8 and 6.1.1.4'
Cl Cl 0.1484 0.1585 'International Tables Vol C Tables 4.2.6.8 and 6.1.1.4'

loop_
_geom_angle_atom_site_label_1
_geom_angle_atom_site_label_2
_geom_angle_atom_site_label_3
_geom_angle
_geom_angle_publ_flag
C1 Rh1 C2 35.8(3) yes
C1 Rh1 C6 79.9(3) yes
C2 Rh1 C6 92.7(3) yes
C1 Rh1 C5 86.8(3) yes
C2 Rh1 C5 78.3(3) yes
C6 Rh1 C5 35.4(3) yes
C1 Rh1 P2 93.44(19) yes
C2 Rh1 P2 86.89(19) yes
C6 Rh1 P2 168.8(2) yes
C5 Rh1 P2 154.2(2) yes
C1 Rh1 P1 156.7(2) yes
C2 Rh1 P1 165.9(2) yes
C6 Rh1 P1 87.11(18) yes
C5 Rh1 P1 93.76(18) yes
P2 Rh1 P1 95.95(6) yes
C33 Fe1 C38 108.3(2) no
C33 Fe1 C42 108.5(3) no
C38 Fe1 C42 41.4(3) no
C33 Fe1 C39 138.8(3) no
C38 Fe1 C39 41.9(3) no
C42 Fe1 C39 69.4(3) no
C33 Fe1 C37 41.7(3) no
C38 Fe1 C37 108.3(3) no
C42 Fe1 C37 136.6(3) no
C39 Fe1 C37 110.6(3) no
C33 Fe1 C34 41.4(2) no
C38 Fe1 C34 138.7(3) no
C42 Fe1 C34 111.3(3) no
C39 Fe1 C34 179.3(3) no
C37 Fe1 C34 69.1(3) no
C33 Fe1 C41 138.1(3) no
C38 Fe1 C41 68.9(3) no
C42 Fe1 C41 40.8(3) no
C39 Fe1 C41 67.8(3) no
C37 Fe1 C41 177.2(3) no
C34 Fe1 C41 112.5(3) no
C33 Fe1 C40 176.8(3) no
C38 Fe1 C40 69.1(3) no
C42 Fe1 C40 68.3(3) no
C39 Fe1 C40 40.3(3) no
C37 Fe1 C40 140.4(3) no
C34 Fe1 C40 139.6(3) no
C41 Fe1 C40 39.7(3) no
C33 Fe1 C36 69.0(3) no
C38 Fe1 C36 137.4(3) no
C42 Fe1 C36 177.1(3) no
C39 Fe1 C36 111.4(3) no
C37 Fe1 C36 40.5(3) no
C34 Fe1 C36 68.0(3) no
C41 Fe1 C36 142.0(3) no
C40 Fe1 C36 114.1(3) no
C33 Fe1 C35 68.7(3) no
C38 Fe1 C35 176.3(3) no
C42 Fe1 C35 141.0(3) no
C39 Fe1 C35 139.1(3) no
C37 Fe1 C35 68.1(3) no
C34 Fe1 C35 40.2(3) no
C41 Fe1 C35 114.7(3) no
C40 Fe1 C35 113.9(3) no
C36 Fe1 C35 40.0(3) no
C38 P1 C21 100.8(3) no
C38 P1 C27 102.4(3) no
C21 P1 C27 104.6(3) no
C38 P1 Rh1 124.9(2) no
C21 P1 Rh1 110.7(2) no
C27 P1 Rh1 111.3(2) no
C33 P2 C9 105.9(3) no
C33 P2 C15 100.0(3) no
C9 P2 C15 104.1(3) no
C33 P2 Rh1 120.7(2) no
C9 P2 Rh1 108.3(2) no
C15 P2 Rh1 116.22(19) no
C2 C1 C8 123.0(8) no
C2 C1 Rh1 72.6(4) no
C8 C1 Rh1 112.4(5) no
C1 C2 C3 128.3(7) no
C1 C2 Rh1 71.6(4) no
C3 C2 Rh1 109.8(5) no
C4 C3 C2 113.9(7) no
C3 C4 C5 114.2(7) no
C6 C5 C4 123.9(7) no
C6 C5 Rh1 72.0(4) no
C4 C5 Rh1 112.4(5) no
C5 C6 C7 126.4(7) no
C5 C6 Rh1 72.6(4) no
C7 C6 Rh1 107.4(5) no
C8 C7 C6 115.1(6) no
C7 C8 C1 113.8(7) no
C10 C9 C14 119.6(6) no
C10 C9 P2 117.8(5) no
C14 C9 P2 122.6(5) no
C9 C10 C11 120.4(7) no
C12 C11 C10 120.0(7) no
C11 C12 C13 119.7(7) no
C12 C13 C14 121.0(7) no
C13 C14 C9 119.3(7) no
C20 C15 C16 119.5(6) no
C20 C15 P2 118.6(5) no
C16 C15 P2 121.9(5) no
C17 C16 C15 119.7(6) no
C18 C17 C16 120.1(6) no
C17 C18 C19 120.4(6) no
C18 C19 C20 119.7(7) no
C15 C20 C19 120.5(6) no
C22 C21 C26 119.3(6) no
C22 C21 P1 119.7(5) no
C26 C21 P1 121.0(5) no
C21 C22 C23 120.6(7) no
C22 C23 C24 119.5(7) no
C25 C24 C23 120.5(6) no
C26 C25 C24 119.5(7) no
C25 C26 C21 120.6(7) no
C32 C27 C28 118.0(6) no
C32 C27 P1 123.7(5) no
C28 C27 P1 118.1(5) no
C27 C28 C29 120.9(8) no
C30 C29 C28 119.9(8) no
C31 C30 C29 119.3(7) no
C30 C31 C32 121.3(8) no
C31 C32 C27 120.4(7) no
C34 C33 C37 107.4(5) no
C34 C33 P2 129.6(5) no
C37 C33 P2 123.0(5) no
C34 C33 Fe1 70.6(4) no
C37 C33 Fe1 70.4(4) no
P2 C33 Fe1 124.2(3) no
C35 C34 C33 108.1(6) no
C35 C34 Fe1 71.1(4) no
C33 C34 Fe1 68.0(4) no
C34 C35 C36 108.6(6) no
C34 C35 Fe1 68.7(4) no
C36 C35 Fe1 70.0(4) no
C35 C36 C37 108.2(6) no
C35 C36 Fe1 70.1(4) no
C37 C36 Fe1 68.5(4) no
C36 C37 C33 107.7(6) no
C36 C37 Fe1 71.0(4) no
C33 C37 Fe1 68.0(3) no
C42 C38 C39 107.1(6) no
C42 C38 P1 127.5(5) no
C39 C38 P1 125.4(5) no
C42 C38 Fe1 70.0(4) no
C39 C38 Fe1 70.0(4) no
P1 C38 Fe1 123.7(3) no
C40 C39 C38 107.9(7) no
C40 C39 Fe1 71.1(4) no
C38 C39 Fe1 68.1(4) no
C41 C40 C39 108.5(7) no
C41 C40 Fe1 70.0(4) no
C39 C40 Fe1 68.6(4) no
C40 C41 C42 108.8(6) no
C40 C41 Fe1 70.3(4) no
C42 C41 Fe1 68.2(4) no
C41 C42 C38 107.7(6) no
C41 C42 Fe1 70.9(4) no
C38 C42 Fe1 68.5(4) no
Cl2 C44 Cl1 111.0(7) no
Cl4 C45 Cl3 112.6(7) no
O2 S1 O1 130.6(7) no
O2 S1 O3 113.8(7) no
O1 S1 O3 104.4(6) no
O2 S1 C43 100.0(8) no
O1 S1 C43 103.2(8) no
O3 S1 C43 99.8(7) no
F2 C43 F1 101.0(12) no
F2 C43 F3 105.4(12) no
F1 C43 F3 106.6(12) no
F2 C43 S1 118.2(12) no
F1 C43 S1 112.7(11) no
F3 C43 S1 111.9(11) no
C2 C1 H1 118.5 no
C8 C1 H1 118.5 no
Rh1 C1 H1 85.0 no
C1 C2 H2 115.9 no
C3 C2 H2 115.9 no
Rh1 C2 H2 88.5 no
C4 C3 H3A 108.8 no
C2 C3 H3A 108.8 no
C4 C3 H3B 108.8 no
C2 C3 H3B 108.8 no
H3A C3 H3B 107.7 no
C3 C4 H4A 108.7 no
C5 C4 H4A 108.7 no
C3 C4 H4B 108.7 no
C5 C4 H4B 108.7 no
H4A C4 H4B 107.6 no
C6 C5 H5 118.1 no
C4 C5 H5 118.0 no
Rh1 C5 H5 85.6 no
C5 C6 H6 116.8 no
C7 C6 H6 116.8 no
Rh1 C6 H6 89.9 no
C8 C7 H7A 108.5 no
C6 C7 H7A 108.5 no
C8 C7 H7B 108.5 no
C6 C7 H7B 108.5 no
H7A C7 H7B 107.5 no
C7 C8 H8A 108.8 no
C1 C8 H8A 108.8 no
C7 C8 H8B 108.8 no
C1 C8 H8B 108.8 no
H8A C8 H8B 107.7 no
C9 C10 H10 119.8 no
C11 C10 H10 119.8 no
C12 C11 H11 120.0 no
C10 C11 H11 120.0 no
C11 C12 H12 120.2 no
C13 C12 H12 120.2 no
C12 C13 H13 119.5 no
C14 C13 H13 119.5 no
C13 C14 H14 120.4 no
C9 C14 H14 120.4 no
C17 C16 H16 120.2 no
C15 C16 H16 120.2 no
C18 C17 H17 119.9 no
C16 C17 H17 119.9 no
C17 C18 H18 119.8 no
C19 C18 H18 119.8 no
C18 C19 H19 120.1 no
C20 C19 H19 120.1 no
C15 C20 H20 119.7 no
C19 C20 H20 119.7 no
C21 C22 H22 119.7 no
C23 C22 H22 119.7 no
C22 C23 H23 120.3 no
C24 C23 H23 120.3 no
C25 C24 H24 119.7 no
C23 C24 H24 119.7 no
C26 C25 H25 120.3 no
C24 C25 H25 120.3 no
C25 C26 H26 119.7 no
C21 C26 H26 119.7 no
C27 C28 H28 119.5 no
C29 C28 H28 119.5 no
C30 C29 H29 120.0 no
C28 C29 H29 120.0 no
C31 C30 H30 120.3 no
C29 C30 H30 120.4 no
C30 C31 H31 119.3 no
C32 C31 H31 119.3 no
C31 C32 H32 119.8 no
C27 C32 H32 119.8 no
C35 C34 H34 126.0 no
C33 C34 H34 126.0 no
Fe1 C34 H34 126.4 no
C34 C35 H35 125.7 no
C36 C35 H35 125.7 no
Fe1 C35 H35 127.3 no
C35 C36 H36 125.9 no
C37 C36 H36 125.9 no
Fe1 C36 H36 127.1 no
C36 C37 H37 126.2 no
C33 C37 H37 126.2 no
Fe1 C37 H37 126.4 no
C40 C39 H39 126.0 no
C38 C39 H39 126.0 no
Fe1 C39 H39 126.3 no
C41 C40 H40 125.8 no
C39 C40 H40 125.7 no
Fe1 C40 H40 127.3 no
C40 C41 H41 125.6 no
C42 C41 H41 125.6 no
Fe1 C41 H41 127.4 no
C41 C42 H42 126.2 no
C38 C42 H42 126.2 no
Fe1 C42 H42 125.9 no
Cl2 C44 H44A 109.4 no
Cl1 C44 H44A 109.4 no
Cl2 C44 H44B 109.5 no
Cl1 C44 H44B 109.5 no
H44A C44 H44B 108.0 no
Cl4 C45 H45A 109.1 no
Cl3 C45 H45A 109.1 no
Cl4 C45 H45B 109.1 no
Cl3 C45 H45B 109.1 no
H45A C45 H45B 107.8 no

loop_
_geom_bond_atom_site_label_1
_geom_bond_atom_site_label_2
_geom_bond_site_symmetry_2
_geom_bond_distance
_geom_bond_publ_flag
Rh1 C1 . 2.221(7) yes
Rh1 C2 . 2.234(7) yes
Rh1 C6 . 2.240(6) yes
Rh1 C5 . 2.248(7) yes
Rh1 P2 . 2.3255(16) yes
Rh1 P1 . 2.3488(16) yes
Fe1 C33 . 2.009(6) yes
Fe1 C38 . 2.012(6) yes
Fe1 C42 . 2.032(7) yes
Fe1 C39 . 2.039(7) yes
Fe1 C37 . 2.041(6) yes
Fe1 C34 . 2.043(7) yes
Fe1 C41 . 2.069(7) yes
Fe1 C40 . 2.073(7) yes
Fe1 C36 . 2.074(7) yes
Fe1 C35 . 2.075(7) yes
P1 C38 . 1.821(6) no
P1 C21 . 1.828(6) no
P1 C27 . 1.832(6) no
P2 C33 . 1.808(6) no
P2 C9 . 1.833(6) no
P2 C15 . 1.841(6) no
C1 C2 . 1.369(12) no
C1 C8 . 1.520(10) no
C2 C3 . 1.510(11) no
C3 C4 . 1.487(12) no
C4 C5 . 1.523(10) no
C5 C6 . 1.363(10) no
C6 C7 . 1.520(10) no
C7 C8 . 1.511(12) no
C9 C10 . 1.388(9) no
C9 C14 . 1.395(9) no
C10 C11 . 1.397(10) no
C11 C12 . 1.379(12) no
C12 C13 . 1.382(11) no
C13 C14 . 1.396(10) no
C15 C20 . 1.389(9) no
C15 C16 . 1.398(9) no
C16 C17 . 1.396(9) no
C17 C18 . 1.384(10) no
C18 C19 . 1.384(10) no
C19 C20 . 1.390(9) no
C21 C22 . 1.381(9) no
C21 C26 . 1.404(9) no
C22 C23 . 1.387(9) no
C23 C24 . 1.398(12) no
C24 C25 . 1.385(12) no
C25 C26 . 1.382(10) no
C27 C32 . 1.393(10) no
C27 C28 . 1.395(10) no
C28 C29 . 1.395(11) no
C29 C30 . 1.381(13) no
C30 C31 . 1.372(13) no
C31 C32 . 1.382(10) no
C33 C34 . 1.433(9) no
C33 C37 . 1.440(9) no
C34 C35 . 1.416(9) no
C35 C36 . 1.419(10) no
C36 C37 . 1.424(9) no
C38 C42 . 1.430(9) no
C38 C39 . 1.449(9) no
C39 C40 . 1.417(10) no
C40 C41 . 1.406(12) no
C41 C42 . 1.431(10) no
C44 Cl2 . 1.742(14) no
C44 Cl1 . 1.742(12) no
C45 Cl4 . 1.724(12) no
C45 Cl3 . 1.765(11) no
S1 O2 . 1.407(11) no
S1 O1 . 1.459(11) no
S1 O3 . 1.553(11) no
S1 C43 . 1.702(17) no
C43 F2 . 1.322(15) no
C43 F1 . 1.351(15) no
C43 F3 . 1.366(15) no
C1 H1 . 0.9500 no
C2 H2 . 0.9500 no
C3 H3A . 0.9900 no
C3 H3B . 0.9900 no
C4 H4A . 0.9900 no
C4 H4B . 0.9900 no
C5 H5 . 0.9500 no
C6 H6 . 0.9500 no
C7 H7A . 0.9900 no
C7 H7B . 0.9900 no
C8 H8A . 0.9900 no
C8 H8B . 0.9900 no
C10 H10 . 0.9500 no
C11 H11 . 0.9500 no
C12 H12 . 0.9500 no
C13 H13 . 0.9500 no
C14 H14 . 0.9500 no
C16 H16 . 0.9500 no
C17 H17 . 0.9500 no
C18 H18 . 0.9500 no
C19 H19 . 0.9500 no
C20 H20 . 0.9500 no
C22 H22 . 0.9500 no
C23 H23 . 0.9500 no
C24 H24 . 0.9500 no
C25 H25 . 0.9500 no
C26 H26 . 0.9500 no
C28 H28 . 0.9500 no
C29 H29 . 0.9500 no
C30 H30 . 0.9500 no
C31 H31 . 0.9500 no
C32 H32 . 0.9500 no
C34 H34 . 0.9500 no
C35 H35 . 0.9500 no
C36 H36 . 0.9500 no
C37 H37 . 0.9500 no
C39 H39 . 0.9500 no
C40 H40 . 0.9500 no
C41 H41 . 0.9500 no
C42 H42 . 0.9500 no
C44 H44A . 0.9900 no
C44 H44B . 0.9900 no
C45 H45A . 0.9900 no
C45 H45B . 0.9900 no
